data_4500532
loop_
_publ_author_name
'Colodrero, Rosario M. P.'
'Cabeza, Aurelio'
'Olivera-Pastor, Pascual'
'Papadaki, Maria'
'Rius, Jordi'
'Choquesillo-Lazarte, Duane'
'Garc\'ia-Ruiz, Juan M.'
'Demadis, Konstantinos D.'
'Aranda, Miguel A. G.'

_publ_section_title
;
 Common Structural Features in Calcium Hydroxyphosphonoacetates. A
 High-Throughput Screening
;
_journal_issue 5
_journal_name_full 'Crystal Growth &amp; Design'
_journal_page_first 1713
_journal_paper_doi 10.1021/cg101652e
_journal_volume 11
_journal_year 2011
_chemical_formula_sum 'C8 H10 Ca4 Na2 O27 P4'
_chemical_formula_weight 868.34
_chemical_name_systematic
; 
 ? 
;
_space_group_IT_number 2
_symmetry_cell_setting triclinic
_symmetry_space_group_name_Hall '-P 1'
_symmetry_space_group_name_H-M 'P -1'
_atom_sites_solution_hydrogens geom
_atom_sites_solution_primary direct
_atom_sites_solution_secondary difmap
_audit_creation_method SHELXL-97
_cell_angle_alpha 76.1740(10)
_cell_angle_beta 89.5740(10)
_cell_angle_gamma 75.5240(10)
_cell_formula_units_Z 1
_cell_length_a 6.6400(7)
_cell_length_b 8.7164(9)
_cell_length_c 11.5047(12)
_cell_measurement_temperature 293(2)
_cell_volume 625.07(11)
_computing_structure_refinement 'SHELXL-97 (Sheldrick, 2008)'
_computing_structure_solution 'SHELXS-97 (Sheldrick, 2008)'
_diffrn_ambient_temperature 293(2)
_diffrn_measured_fraction_theta_full 0.990
_diffrn_measured_fraction_theta_max 0.990
_diffrn_radiation_monochromator graphite
_diffrn_radiation_source 'fine-focus sealed tube'
_diffrn_radiation_type MoK\a
_diffrn_radiation_wavelength 0.71073
_diffrn_reflns_av_R_equivalents 0.0188
_diffrn_reflns_av_sigmaI/netI 0.0211
_diffrn_reflns_limit_h_max 7
_diffrn_reflns_limit_h_min -7
_diffrn_reflns_limit_k_max 10
_diffrn_reflns_limit_k_min -10
_diffrn_reflns_limit_l_max 13
_diffrn_reflns_limit_l_min -13
_diffrn_reflns_number 6112
_diffrn_reflns_theta_full 25.00
_diffrn_reflns_theta_max 25.00
_diffrn_reflns_theta_min 1.83
_exptl_absorpt_coefficient_mu 1.281
_exptl_crystal_density_diffrn 2.307
_exptl_crystal_density_method 'not measured'
_exptl_crystal_F_000 436
_refine_diff_density_max 2.124
_refine_diff_density_min -0.948
_refine_diff_density_rms 0.150
_refine_ls_extinction_method none
_refine_ls_goodness_of_fit_ref 1.194
_refine_ls_hydrogen_treatment mixed
_refine_ls_matrix_type full
_refine_ls_number_parameters 198
_refine_ls_number_reflns 2172
_refine_ls_number_restraints 0
_refine_ls_restrained_S_all 1.194
_refine_ls_R_factor_all 0.0585
_refine_ls_R_factor_gt 0.0560
_refine_ls_shift/su_max 0.000
_refine_ls_shift/su_mean 0.000
_refine_ls_structure_factor_coef Fsqd
_refine_ls_weighting_details 'calc w=1/[\s^2^(Fo^2^)+(0.0452P)^2^+6.8126P] where P=(Fo^2^+2Fc^2^)/3'
_refine_ls_weighting_scheme calc
_refine_ls_wR_factor_gt 0.1532
_refine_ls_wR_factor_ref 0.1545
_reflns_number_gt 2050
_reflns_number_total 2172
_reflns_threshold_expression >2sigma(I)
_cod_data_source_file cg101652e_si_002.cif
_cod_data_source_block Ca2Na(H1HPA)(HPA).1.5H2O
_cod_depositor_comments
;
The following automatic conversions were performed:

'_symmetry_cell_setting' value 'Triclinic' changed to 'triclinic'
according to /home/saulius/struct/CIF-dictionaries/cif_core.dic
dictionary named 'cif_core.dic' version 2.4.1 from 2010-06-29.

Automatic conversion script
Id: cif_fix_values 1715 2011-07-08 13:25:40Z adriana 
;
_cod_original_sg_symbol_H-M P-1
_cod_database_code 4500532

loop_
_symmetry_equiv_pos_as_xyz
'x, y, z'
'-x, -y, -z'

loop_
_atom_site_label
_atom_site_type_symbol
_atom_site_fract_x
_atom_site_fract_y
_atom_site_fract_z
_atom_site_U_iso_or_equiv
_atom_site_adp_type
_atom_site_occupancy
_atom_site_symmetry_multiplicity
_atom_site_calc_flag
_atom_site_refinement_flags
P1 P 0.5989(2) 0.61722(18) -0.15225(14) 0.0140(4) Uani 1 1 d .
O1 O 0.4227(7) 0.7651(5) -0.1433(4) 0.0194(9) Uani 1 1 d .
Ca2 Ca 0.41749(19) 0.81004(15) 0.05635(12) 0.0185(3) Uani 1 1 d .
O2 O 0.5049(7) 0.4714(5) -0.1313(4) 0.0189(9) Uani 1 1 d .
O3 O 0.7889(6) 0.5942(5) -0.0713(4) 0.0179(9) Uani 1 1 d .
P2 P -0.0968(2) 0.79851(19) 0.11058(14) 0.0152(4) Uani 1 1 d .
O5 O -0.1357(7) 0.6374(5) 0.1800(4) 0.0221(10) Uani 1 1 d .
H5 H -0.1775 0.6109 0.2502 0.027 Uiso 1 1 d R
O7 O 0.0834(6) 0.7767(5) 0.0291(4) 0.0186(9) Uani 1 1 d .
C2 C 0.7873(10) 0.7846(8) -0.3442(6) 0.0206(14) Uani 1 1 d .
O11 O 0.5075(9) 0.6730(7) -0.3866(4) 0.0382(14) Uani 1 1 d .
H11 H 0.4369 0.6057 -0.3920 0.046 Uiso 1 1 d R
O12 O 0.3035(8) 1.0931(7) 0.4243(5) 0.0368(13) Uani 1 1 d .
C1 C 0.6827(10) 0.6448(8) -0.3061(6) 0.0206(14) Uani 1 1 d .
H1 H 0.7824 0.5435 -0.3123 0.025 Uiso 1 1 calc R
O6 O 0.7058(7) 0.9144(5) 0.0432(4) 0.0213(10) Uani 1 1 d .
O13 O -0.0383(7) 0.7677(6) -0.2944(4) 0.0279(11) Uani 1 1 d .
O21 O -0.2255(8) 0.9475(6) 0.2909(4) 0.0295(11) Uani 1 1 d .
H21 H -0.2879 1.0383 0.2443 0.044 Uiso 1 1 d R
O23 O 0.3211(8) 0.8200(8) 0.2504(5) 0.0410(14) Uani 1 1 d .
O22 O 0.1393(11) 0.7794(8) 0.4127(5) 0.0501(16) Uani 1 1 d .
C3 C -0.0414(10) 0.9086(8) 0.2207(6) 0.0213(14) Uani 1 1 d .
H3 H -0.0214 1.0132 0.1744 0.026 Uiso 1 1 calc R
C4 C 0.1516(12) 0.8268(9) 0.3028(7) 0.0321(17) Uani 1 1 d .
Na1 Na 0.5354(3) 0.8217(2) 0.41718(18) 0.0067(4) Uiso 1 1 d .
O1W O 0.7312(10) 0.5531(8) 0.4038(6) 0.0497(16) Uani 1 1 d .
Ca1 Ca 0.13931(18) 0.60246(15) -0.11333(11) 0.0158(3) Uani 1 1 d .
O2W O 0.0325(10) 0.9825(8) 0.5212(6) -0.0003(14) Uiso 0.50 1 d P

loop_
_atom_site_aniso_label
_atom_site_aniso_U_11
_atom_site_aniso_U_22
_atom_site_aniso_U_33
_atom_site_aniso_U_23
_atom_site_aniso_U_13
_atom_site_aniso_U_12
P1 0.0123(7) 0.0140(8) 0.0148(8) -0.0023(6) 0.0006(6) -0.0031(6)
O1 0.017(2) 0.017(2) 0.022(2) -0.0030(18) 0.0016(18) -0.0014(17)
Ca2 0.0159(6) 0.0163(6) 0.0239(7) -0.0041(5) 0.0006(5) -0.0062(5)
O2 0.017(2) 0.018(2) 0.021(2) -0.0026(18) 0.0018(18) -0.0056(18)
O3 0.016(2) 0.021(2) 0.015(2) -0.0016(18) 0.0006(17) -0.0047(17)
P2 0.0135(8) 0.0143(8) 0.0182(8) -0.0041(6) 0.0003(6) -0.0044(6)
O5 0.032(3) 0.018(2) 0.019(2) -0.0045(18) 0.0085(19) -0.0117(19)
O7 0.015(2) 0.018(2) 0.024(2) -0.0046(18) 0.0016(18) -0.0062(17)
C2 0.022(3) 0.025(3) 0.015(3) -0.003(3) 0.005(3) -0.009(3)
O11 0.043(3) 0.056(4) 0.024(3) -0.004(3) -0.005(2) -0.033(3)
O12 0.033(3) 0.037(3) 0.035(3) 0.010(2) -0.013(2) -0.015(2)
C1 0.021(3) 0.026(3) 0.017(3) -0.005(3) 0.003(3) -0.009(3)
O6 0.015(2) 0.018(2) 0.031(3) -0.0060(19) -0.0019(19) -0.0041(18)
O13 0.023(2) 0.033(3) 0.026(3) 0.000(2) -0.003(2) -0.011(2)
O21 0.031(3) 0.025(3) 0.028(3) -0.002(2) 0.005(2) -0.004(2)
O23 0.026(3) 0.062(4) 0.039(3) -0.028(3) 0.004(2) -0.005(3)
O22 0.069(4) 0.052(4) 0.020(3) -0.009(3) -0.007(3) 0.002(3)
C3 0.024(3) 0.017(3) 0.023(3) -0.005(3) -0.002(3) -0.006(3)
C4 0.032(4) 0.032(4) 0.032(4) -0.013(3) -0.005(3) -0.003(3)
O1W 0.059(4) 0.047(4) 0.042(4) -0.013(3) 0.016(3) -0.011(3)
Ca1 0.0132(6) 0.0161(6) 0.0176(6) -0.0030(5) 0.0008(5) -0.0038(5)

loop_
_atom_type_symbol
_atom_type_description
_atom_type_scat_dispersion_real
_atom_type_scat_dispersion_imag
_atom_type_scat_source
C C 0.0033 0.0016 'International Tables Vol C Tables 4.2.6.8 and 6.1.1.4'
H H 0.0000 0.0000 'International Tables Vol C Tables 4.2.6.8 and 6.1.1.4'
O O 0.0106 0.0060 'International Tables Vol C Tables 4.2.6.8 and 6.1.1.4'
Na Na 0.0362 0.0249 'International Tables Vol C Tables 4.2.6.8 and 6.1.1.4'
P P 0.1023 0.0942 'International Tables Vol C Tables 4.2.6.8 and 6.1.1.4'
Ca Ca 0.2262 0.3064 'International Tables Vol C Tables 4.2.6.8 and 6.1.1.4'

loop_
_geom_angle_atom_site_label_1
_geom_angle_atom_site_label_2
_geom_angle_atom_site_label_3
_geom_angle
_geom_angle_site_symmetry_1
_geom_angle_site_symmetry_3
O3 P1 O2 115.0(2) . .
O3 P1 O1 112.7(3) . .
O2 P1 O1 106.8(2) . .
O3 P1 C1 107.2(3) . .
O2 P1 C1 105.3(3) . .
O1 P1 C1 109.5(3) . .
O3 P1 Ca1 135.42(18) . .
O2 P1 Ca1 50.41(17) . .
O1 P1 Ca1 56.49(17) . .
C1 P1 Ca1 117.2(2) . .
O3 P1 Ca2 75.64(17) . .
O2 P1 Ca2 105.38(18) . .
O1 P1 Ca2 43.00(17) . .
C1 P1 Ca2 144.2(2) . .
Ca1 P1 Ca2 71.04(4) . .
O3 P1 Ca1 35.75(16) . 2_665
O2 P1 Ca1 81.33(18) . 2_665
O1 P1 Ca1 114.86(18) . 2_665
C1 P1 Ca1 130.9(2) . 2_665
Ca1 P1 Ca1 104.45(5) . 2_665
Ca2 P1 Ca1 72.12(4) . 2_665
P1 O1 Ca2 111.4(2) . .
P1 O1 Ca1 94.1(2) . .
Ca2 O1 Ca1 95.91(15) . .
O6 Ca2 O2 113.62(16) . 2_665
O6 Ca2 O23 101.50(19) . .
O2 Ca2 O23 84.71(19) 2_665 .
O6 Ca2 O6 74.91(17) . 2_675
O2 Ca2 O6 169.25(16) 2_665 2_675
O23 Ca2 O6 100.3(2) . 2_675
O6 Ca2 O7 163.21(17) . .
O2 Ca2 O7 82.27(15) 2_665 .
O23 Ca2 O7 84.78(18) . .
O6 Ca2 O7 88.70(15) 2_675 .
O6 Ca2 O1 96.58(16) . .
O2 Ca2 O1 88.13(15) 2_665 .
O23 Ca2 O1 161.91(18) . .
O6 Ca2 O1 84.25(16) 2_675 .
O7 Ca2 O1 77.80(15) . .
O6 Ca2 P2 24.96(11) . 1_655
O2 Ca2 P2 89.30(11) 2_665 1_655
O23 Ca2 P2 94.40(14) . 1_655
O6 Ca2 P2 99.70(11) 2_675 1_655
O7 Ca2 P2 171.56(12) . 1_655
O1 Ca2 P2 102.12(11) . 1_655
O6 Ca2 P1 89.15(12) . .
O2 Ca2 P1 68.76(12) 2_665 .
O23 Ca2 P1 153.46(17) . .
O6 Ca2 P1 105.93(12) 2_675 .
O7 Ca2 P1 91.91(12) . .
O1 Ca2 P1 25.59(10) . .
P2 Ca2 P1 85.07(5) 1_655 .
O6 Ca2 P2 156.85(12) . .
O2 Ca2 P2 85.05(11) 2_665 .
O23 Ca2 P2 65.23(14) . .
O6 Ca2 P2 88.45(11) 2_675 .
O7 Ca2 P2 19.98(11) . .
O1 Ca2 P2 97.65(11) . .
P2 Ca2 P2 159.24(7) 1_655 .
P1 Ca2 P2 111.18(5) . .
O6 Ca2 Ca2 37.76(11) . 2_675
O2 Ca2 Ca2 150.89(12) 2_665 2_675
O23 Ca2 Ca2 103.79(16) . 2_675
O6 Ca2 Ca2 37.15(11) 2_675 2_675
O7 Ca2 Ca2 125.76(12) . 2_675
O1 Ca2 Ca2 90.47(11) . 2_675
P2 Ca2 Ca2 62.60(4) 1_655 2_675
P1 Ca2 Ca2 99.49(6) . 2_675
P2 Ca2 Ca2 123.91(6) . 2_675
O6 Ca2 Ca1 139.70(13) . .
O2 Ca2 Ca1 66.49(11) 2_665 .
O23 Ca2 Ca1 118.19(15) . .
O6 Ca2 Ca1 102.81(12) 2_675 .
O7 Ca2 Ca1 40.08(11) . .
O1 Ca2 Ca1 43.91(10) . .
P2 Ca2 Ca1 135.55(5) 1_655 .
P1 Ca2 Ca1 52.08(4) . .
P2 Ca2 Ca1 59.10(4) . .
Ca2 Ca2 Ca1 128.14(6) 2_675 .
O6 Ca2 Ca1 80.59(11) . 2_665
O2 Ca2 Ca1 34.87(11) 2_665 2_665
O23 Ca2 Ca1 102.22(15) . 2_665
O6 Ca2 Ca1 149.46(12) 2_675 2_665
O7 Ca2 Ca1 113.58(11) . 2_665
O1 Ca2 Ca1 80.69(11) . 2_665
P2 Ca2 Ca1 58.35(4) 1_655 2_665
P1 Ca2 Ca1 55.22(4) . 2_665
P2 Ca2 Ca1 119.72(4) . 2_665
Ca2 Ca2 Ca1 116.36(5) 2_675 2_665
Ca1 Ca2 Ca1 84.31(4) . 2_665
P1 O2 Ca2 142.9(3) . 2_665
P1 O2 Ca1 100.9(2) . .
Ca2 O2 Ca1 112.19(17) 2_665 .
P1 O3 Ca1 122.1(2) . 2_665
P1 O3 Ca1 132.1(2) . 1_655
Ca1 O3 Ca1 97.78(16) 2_665 1_655
O7 P2 O5 113.2(3) . .
O7 P2 O6 111.8(3) . 1_455
O5 P2 O6 111.7(3) . 1_455
O7 P2 C3 109.2(3) . .
O5 P2 C3 107.8(3) . .
O6 P2 C3 102.4(3) 1_455 .
O7 P2 Ca2 128.62(18) . 1_455
O5 P2 Ca2 72.08(19) . 1_455
O6 P2 Ca2 39.71(17) 1_455 1_455
C3 P2 Ca2 117.5(2) . 1_455
O7 P2 Ca2 31.82(17) . .
O5 P2 Ca2 117.77(19) . .
O6 P2 Ca2 127.64(19) 1_455 .
C3 P2 Ca2 78.3(2) . .
Ca2 P2 Ca2 159.24(7) 1_455 .
O7 P2 Ca1 33.80(16) . .
O5 P2 Ca1 89.47(18) . .
O6 P2 Ca1 101.89(19) 1_455 .
C3 P2 Ca1 142.1(2) . .
Ca2 P2 Ca1 99.69(5) 1_455 .
Ca2 P2 Ca1 63.81(4) . .
O7 P2 Ca1 89.48(17) . 2_565
O5 P2 Ca1 31.14(17) . 2_565
O6 P2 Ca1 105.55(18) 1_455 2_565
C3 P2 Ca1 137.4(2) . 2_565
Ca2 P2 Ca1 70.57(4) 1_455 2_565
Ca2 P2 Ca1 107.78(5) . 2_565
Ca1 P2 Ca1 60.10(4) . 2_565
P2 O5 Ca1 129.7(3) . 2_565
P2 O5 H5 130.2 . .
Ca1 O5 H5 99.7 2_565 .
P2 O7 Ca2 128.2(3) . .
P2 O7 Ca1 126.1(2) . .
Ca2 O7 Ca1 102.06(16) . .
O12 C2 O13 124.3(6) 2_675 1_655
O12 C2 C1 118.2(6) 2_675 .
O13 C2 C1 117.5(6) 1_655 .
C1 O11 Na1 115.2(4) . 1_554
C1 O11 H11 127.0 . .
Na1 O11 H11 106.9 1_554 .
C2 O12 Na1 110.4(4) 2_675 2_676
C2 O12 Na1 132.6(5) 2_675 .
Na1 O12 Na1 105.31(19) 2_676 .
O11 C1 C2 109.1(5) . .
O11 C1 P1 109.5(4) . .
C2 C1 P1 113.6(4) . .
O11 C1 H1 108.2 . .
C2 C1 H1 108.2 . .
P1 C1 H1 108.2 . .
P2 O6 Ca2 115.3(2) 1_655 .
P2 O6 Ca2 139.0(3) 1_655 2_675
Ca2 O6 Ca2 105.09(17) . 2_675
C2 O13 Ca1 134.2(4) 1_455 .
C3 O21 Na1 142.1(4) . 1_455
C3 O21 H21 98.1 . .
Na1 O21 H21 112.0 1_455 .
C4 O23 Ca2 134.2(5) . .
C4 O23 Na1 97.7(4) . .
Ca2 O23 Na1 128.2(2) . .
C4 O22 Na1 82.4(5) . .
O21 C3 C4 110.6(6) . .
O21 C3 P2 109.6(4) . .
C4 C3 P2 116.4(5) . .
O21 C3 H3 106.6 . .
C4 C3 H3 106.6 . .
P2 C3 H3 106.6 . .
O22 C4 O23 124.5(7) . .
O22 C4 C3 121.1(7) . .
O23 C4 C3 114.3(7) . .
O22 C4 Na1 72.1(5) . .
O23 C4 Na1 56.3(4) . .
C3 C4 Na1 153.5(5) . .
O11 Na1 O23 122.3(2) 1_556 .
O11 Na1 O1W 80.5(2) 1_556 .
O23 Na1 O1W 86.4(2) . .
O11 Na1 O21 141.80(19) 1_556 1_655
O23 Na1 O21 93.8(2) . 1_655
O1W Na1 O21 90.9(2) . 1_655
O11 Na1 O12 65.29(18) 1_556 2_676
O23 Na1 O12 163.4(2) . 2_676
O1W Na1 O12 110.0(2) . 2_676
O21 Na1 O12 83.50(18) 1_655 2_676
O11 Na1 O12 99.6(2) 1_556 .
O23 Na1 O12 89.05(19) . .
O1W Na1 O12 174.6(2) . .
O21 Na1 O12 92.24(18) 1_655 .
O12 Na1 O12 74.69(19) 2_676 .
O11 Na1 O22 76.65(18) 1_556 .
O23 Na1 O22 50.55(18) . .
O1W Na1 O22 99.4(2) . .
O21 Na1 O22 141.53(19) 1_655 .
O12 Na1 O22 125.86(19) 2_676 .
O12 Na1 O22 75.47(18) . .
O11 Na1 C4 101.5(2) 1_556 .
O23 Na1 C4 26.0(2) . .
O1W Na1 C4 98.2(2) . .
O21 Na1 C4 116.6(2) 1_655 .
O12 Na1 C4 145.3(2) 2_676 .
O12 Na1 C4 76.5(2) . .
O22 Na1 C4 25.5(2) . .
O11 Na1 Na1 81.05(16) 1_556 2_676
O23 Na1 Na1 126.05(17) . 2_676
O1W Na1 Na1 147.57(19) . 2_676
O21 Na1 Na1 87.36(14) 1_655 2_676
O12 Na1 Na1 37.61(13) 2_676 2_676
O12 Na1 Na1 37.08(12) . 2_676
O22 Na1 Na1 101.97(15) . 2_676
C4 Na1 Na1 111.51(17) . 2_676
O11 Na1 Ca2 139.47(15) 1_556 .
O23 Na1 Ca2 25.50(13) . .
O1W Na1 Ca2 75.54(16) . .
O21 Na1 Ca2 71.24(13) 1_655 .
O12 Na1 Ca2 154.37(14) 2_676 .
O12 Na1 Ca2 101.38(14) . .
O22 Na1 Ca2 75.66(12) . .
C4 Na1 Ca2 51.54(16) . .
Na1 Na1 Ca2 133.51(8) 2_676 .
O3 Ca1 O13 160.14(16) 2_665 .
O3 Ca1 O3 82.22(16) 2_665 1_455
O13 Ca1 O3 79.26(16) . 1_455
O3 Ca1 O5 80.27(16) 2_665 2_565
O13 Ca1 O5 89.93(17) . 2_565
O3 Ca1 O5 81.60(16) 1_455 2_565
O3 Ca1 O2 79.55(15) 2_665 .
O13 Ca1 O2 114.70(16) . .
O3 Ca1 O2 152.28(15) 1_455 .
O5 Ca1 O2 74.89(15) 2_565 .
O3 Ca1 O7 78.61(15) 2_665 .
O13 Ca1 O7 105.76(17) . .
O3 Ca1 O7 82.28(14) 1_455 .
O5 Ca1 O7 154.92(15) 2_565 .
O2 Ca1 O7 114.02(15) . .
O3 Ca1 O1 109.20(15) 2_665 .
O13 Ca1 O1 90.46(15) . .
O3 Ca1 O1 149.01(15) 1_455 .
O5 Ca1 O1 127.96(15) 2_565 .
O2 Ca1 O1 58.07(14) . .
O7 Ca1 O1 72.44(14) . .
O3 Ca1 P1 95.59(11) 2_665 .
O13 Ca1 P1 103.25(12) . .
O3 Ca1 P1 176.39(12) 1_455 .
O5 Ca1 P1 100.91(12) 2_565 .
O2 Ca1 P1 28.68(10) . .
O7 Ca1 P1 94.49(11) . .
O1 Ca1 P1 29.43(10) . .
O3 Ca1 P1 22.12(10) 2_665 2_665
O13 Ca1 P1 176.75(13) . 2_665
O3 Ca1 P1 101.80(11) 1_455 2_665
O5 Ca1 P1 93.26(12) 2_565 2_665
O2 Ca1 P1 65.68(11) . 2_665
O7 Ca1 P1 71.46(11) . 2_665
O1 Ca1 P1 87.09(10) . 2_665
P1 Ca1 P1 75.55(5) . 2_665
O3 Ca1 P2 72.92(11) 2_665 .
O13 Ca1 P2 104.37(13) . .
O3 Ca1 P2 62.68(11) 1_455 .
O5 Ca1 P2 137.37(12) 2_565 .
O2 Ca1 P2 129.57(11) . .
O7 Ca1 P2 20.10(10) . .
O1 Ca1 P2 92.45(10) . .
P1 Ca1 P2 113.96(5) . .
P1 Ca1 P2 73.62(4) 2_665 .
O3 Ca1 P2 62.83(11) 2_665 2_565
O13 Ca1 P2 104.34(13) . 2_565
O3 Ca1 P2 72.55(11) 1_455 2_565
O5 Ca1 P2 19.16(11) 2_565 2_565
O2 Ca1 P2 80.57(11) . 2_565
O7 Ca1 P2 135.92(11) . 2_565
O1 Ca1 P2 138.42(10) . 2_565
P1 Ca1 P2 109.05(5) . 2_565
P1 Ca1 P2 78.91(4) 2_665 2_565
P2 Ca1 P2 119.90(4) . 2_565
O3 Ca1 Ca1 41.47(10) 2_665 2_565
O13 Ca1 Ca1 119.68(13) . 2_565
O3 Ca1 Ca1 40.75(10) 1_455 2_565
O5 Ca1 Ca1 77.94(11) 2_565 2_565
O2 Ca1 Ca1 118.17(12) . 2_565
O7 Ca1 Ca1 77.30(11) . 2_565
O1 Ca1 Ca1 142.16(12) . 2_565
P1 Ca1 Ca1 136.99(6) . 2_565
P1 Ca1 Ca1 61.73(4) 2_665 2_565
P2 Ca1 Ca1 59.98(4) . 2_565
P2 Ca1 Ca1 59.92(4) 2_565 2_565

loop_
_geom_bond_atom_site_label_1
_geom_bond_atom_site_label_2
_geom_bond_distance
_geom_bond_site_symmetry_2
P1 O3 1.517(4) .
P1 O2 1.521(4) .
P1 O1 1.532(4) .
P1 C1 1.830(6) .
P1 Ca1 3.1108(19) .
P1 Ca2 3.303(2) .
P1 Ca1 3.4122(19) 2_665
O1 Ca2 2.419(5) .
O1 Ca1 2.600(4) .
Ca2 O6 2.306(4) .
Ca2 O2 2.321(4) 2_665
Ca2 O23 2.333(6) .
Ca2 O6 2.338(5) 2_675
Ca2 O7 2.341(4) .
Ca2 P2 3.261(2) 1_655
Ca2 P2 3.489(2) .
Ca2 Ca2 3.686(2) 2_675
Ca2 Ca1 3.7296(18) .
Ca2 Ca1 3.9535(18) 2_665
O2 Ca2 2.321(4) 2_665
O2 Ca1 2.441(4) .
O3 Ca1 2.354(4) 2_665
O3 Ca1 2.388(4) 1_655
P2 O7 1.517(4) .
P2 O5 1.523(5) .
P2 O6 1.523(5) 1_455
P2 C3 1.851(6) .
P2 Ca2 3.261(2) 1_455
P2 Ca1 3.566(2) .
P2 Ca1 3.569(2) 2_565
O5 Ca1 2.398(4) 2_565
O5 H5 0.8500 .
O7 Ca1 2.455(4) .
C2 O12 1.252(8) 2_675
C2 O13 1.255(8) 1_655
C2 C1 1.524(9) .
O11 C1 1.426(8) .
O11 Na1 2.351(5) 1_554
O11 H11 0.8500 .
O12 C2 1.251(8) 2_675
O12 Na1 2.469(6) 2_676
O12 Na1 2.499(6) .
C1 H1 0.9800 .
O6 P2 1.523(5) 1_655
O6 Ca2 2.338(5) 2_675
O13 C2 1.255(8) 1_455
O13 Ca1 2.357(5) .
O21 C3 1.473(8) .
O21 Na1 2.430(5) 1_455
O21 H21 0.8501 .
O23 C4 1.268(9) .
O23 Na1 2.403(6) .
O22 C4 1.242(10) .
O22 Na1 2.748(7) .
C3 C4 1.510(10) .
C3 H3 0.9800 .
C4 Na1 2.863(8) .
Na1 O11 2.351(5) 1_556
Na1 O1W 2.418(7) .
Na1 O21 2.430(5) 1_655
Na1 O12 2.469(6) 2_676
Na1 Na1 3.949(4) 2_676
Ca1 O3 2.354(4) 2_665
Ca1 O3 2.388(4) 1_455
Ca1 O5 2.398(4) 2_565
Ca1 P1 3.4121(19) 2_665
Ca1 P2 3.569(2) 2_565
Ca1 Ca1 3.573(2) 2_565
O2W O2W 0.619(10) 2_576
